data_2013000
loop_
_publ_author_name
'Kim, Jinkwon'
'Han, Sujin'

_publ_section_title
<i>trans</i>-Bis(isothiocyanato-\k<i>N</i>)bis(methanol-\k<i>O</i>)bis[2,4,6-tri(4-pyridyl)-1,3,5-triazine-\k<i>N</i>^2^]manganese(II)
_journal_issue 10
_journal_name_full 'Acta Crystallographica Section C'
_journal_page_first m521
_journal_page_last m522
_journal_paper_doi 10.1107/S0108270102016475
_journal_volume 58
_journal_year 2002
_chemical_formula_iupac '[Mn (NCS)2 (C18 H12 N6)2 (CH4 O)2]'
_chemical_formula_moiety 'C40 H32 Mn N14 O2 S2'
_chemical_formula_sum 'C40 H32 Mn N14 O2 S2'
_chemical_formula_weight 859.86
_chemical_name_systematic
;
trans-Bis(isothiocyanato-\kN)bis(methanol-\kO)bis[2,4,6-tri(4-pyridyl)-
1,3,5-triazine-\kN^4^]manganese(II)
;
_space_group_IT_number 2
_symmetry_cell_setting triclinic
_symmetry_space_group_name_Hall '-P 1'
_symmetry_space_group_name_H-M 'P -1'
_atom_sites_solution_hydrogens geom
_atom_sites_solution_primary direct
_atom_sites_solution_secondary difmap
_cell_angle_alpha 106.54(2)
_cell_angle_beta 100.60(2)
_cell_angle_gamma 100.93(3)
_cell_formula_units_Z 1
_cell_length_a 8.871(2)
_cell_length_b 8.875(2)
_cell_length_c 14.161(4)
_cell_measurement_reflns_used 25
_cell_measurement_temperature 293(2)
_cell_measurement_theta_max 29
_cell_measurement_theta_min 23
_cell_volume 1015.3(5)
_computing_cell_refinement 'CELDIM (Enraf-Nonius, 1996)'
_computing_data_collection 'MACH3 (Enraf-Nonius, 1996)'
_computing_data_reduction 'XCAD4 (Harms & Wocadlo, 1995)'
_computing_molecular_graphics 'ORTEP-3 for Windows (Farrugia, 1997)'
_computing_publication_material 'WinGX (Farrugia, 1999)'
_computing_structure_refinement 'SHELXL97 (Sheldrick, 1997)'
_computing_structure_solution 'SHELXS97 (Sheldrick, 1997)'
_diffrn_ambient_temperature 293(2)
_diffrn_measured_fraction_theta_full 0.999
_diffrn_measured_fraction_theta_max 0.999
_diffrn_measurement_device_type 'Enraf-Nonius CAD-4'
_diffrn_measurement_method \q/2\q
_diffrn_radiation_monochromator graphite
_diffrn_radiation_source 'fine-focus sealed tube'
_diffrn_radiation_type MoK\a
_diffrn_radiation_wavelength 0.71073
_diffrn_reflns_av_R_equivalents 0.015
_diffrn_reflns_av_sigmaI/netI 0.029
_diffrn_reflns_limit_h_max 10
_diffrn_reflns_limit_h_min -10
_diffrn_reflns_limit_k_max 10
_diffrn_reflns_limit_k_min -10
_diffrn_reflns_limit_l_max 16
_diffrn_reflns_limit_l_min 0
_diffrn_reflns_number 3732
_diffrn_reflns_theta_full 24.97
_diffrn_reflns_theta_max 24.97
_diffrn_reflns_theta_min 2.42
_diffrn_standards_decay_% none
_diffrn_standards_interval_time 120
_diffrn_standards_number 3
_exptl_absorpt_coefficient_mu 0.483
_exptl_absorpt_correction_type none
_exptl_crystal_colour yellow
_exptl_crystal_density_diffrn 1.406
_exptl_crystal_density_meas ?
_exptl_crystal_density_method 'not measured'
_exptl_crystal_description needle
_exptl_crystal_F_000 443
_exptl_crystal_size_max 0.32
_exptl_crystal_size_mid 0.17
_exptl_crystal_size_min 0.15
_refine_diff_density_max 0.33
_refine_diff_density_min -0.40
_refine_ls_extinction_method none
_refine_ls_goodness_of_fit_ref 1.012
_refine_ls_hydrogen_treatment constr
_refine_ls_matrix_type full
_refine_ls_number_parameters 268
_refine_ls_number_reflns 3571
_refine_ls_number_restraints 0
_refine_ls_restrained_S_all 1.012
_refine_ls_R_factor_all 0.069
_refine_ls_R_factor_gt 0.049
_refine_ls_shift/su_max 0.028
_refine_ls_shift/su_mean 0.003
_refine_ls_structure_factor_coef Fsqd
_refine_ls_weighting_details 'calc w = 1/[\s^2^(Fo^2^)+(0.0374P)^2^+1.8244P] where P=(Fo^2^+2Fc^2^)/3'
_refine_ls_weighting_scheme calc
_refine_ls_wR_factor_gt 0.122
_refine_ls_wR_factor_ref 0.132
_reflns_number_gt 2796
_reflns_number_total 3571
_reflns_threshold_expression I>2\s(I)
_cod_data_source_file ob1080.cif
_cod_data_source_block I
_cod_depositor_comments
;
The following automatic conversions were performed:

'_exptl_crystal_density_meas' value 'not measured' was changed to '?'
- the value is perceived as not measured.

Automatic conversion script
Id: cif_fix_values 3008 2015-01-20 13:52:24Z robertas 
;
_cod_original_cell_volume 1015.3(4)
_cod_database_code 2013000
_cod_database_fobs_code 2013000

loop_
_symmetry_equiv_pos_as_xyz
'x, y, z'
'-x, -y, -z'

loop_
_atom_site_label
_atom_site_fract_x
_atom_site_fract_y
_atom_site_fract_z
_atom_site_U_iso_or_equiv
_atom_site_adp_type
_atom_site_calc_flag
_atom_site_refinement_flags
_atom_site_occupancy
_atom_site_disorder_assembly
_atom_site_disorder_group
_atom_site_type_symbol
Mn 0.0000 0.5000 0.5000 0.0432(2) Uani d S 1 . . Mn
S1 0.47224(15) 0.94996(17) 0.64967(12) 0.1000(5) Uani d . 1 . . S
O1 0.1548(3) 0.3334(3) 0.50854(18) 0.0533(6) Uani d . 1 . . O
N1 0.0756(3) 0.5107(3) 0.3506(2) 0.0449(7) Uani d . 1 . . N
N2 -0.0462(4) -0.0343(4) -0.3631(2) 0.0521(8) Uani d . 1 . . N
N3 0.7438(4) 0.9846(4) -0.0133(3) 0.0675(10) Uani d . 1 . . N
N4 0.1260(3) 0.3744(3) -0.00988(19) 0.0387(6) Uani d . 1 . . N
N5 0.2930(3) 0.4871(3) -0.0984(2) 0.0394(6) Uani d . 1 . . N
N6 0.3276(3) 0.6188(3) 0.0776(2) 0.0393(6) Uani d . 1 . . N
N7 0.1939(4) 0.7064(4) 0.5872(2) 0.0578(9) Uani d . 1 . . N
C1 0.2076(4) 0.4987(4) 0.0733(2) 0.0363(7) Uani d . 1 . . C
C2 0.1639(4) 0.5025(4) 0.1700(2) 0.0370(7) Uani d . 1 . . C
C3 0.2435(4) 0.6251(4) 0.2606(2) 0.0469(9) Uani d . 1 . . C
H3 0.3276 0.7073 0.2624 0.056 Uiso calc R 1 . . H
C4 0.1969(4) 0.6243(4) 0.3480(3) 0.0502(9) Uani d . 1 . . C
H4 0.2526 0.7069 0.4085 0.060 Uiso calc R 1 . . H
C5 0.0011(4) 0.3934(4) 0.2626(3) 0.0478(9) Uani d . 1 . . C
H5 -0.0825 0.3125 0.2628 0.057 Uiso calc R 1 . . H
C6 0.0389(4) 0.3835(4) 0.1717(2) 0.0447(8) Uani d . 1 . . C
H6 -0.0180 0.2987 0.1125 0.054 Uiso calc R 1 . . H
C7 0.1752(4) 0.3728(4) -0.0934(2) 0.0367(7) Uani d . 1 . . C
C8 0.0955(4) 0.2325(4) -0.1874(2) 0.0372(7) Uani d . 1 . . C
C9 -0.0346(4) 0.1154(4) -0.1909(3) 0.0475(9) Uani d . 1 . . C
H9 -0.0767 0.1241 -0.1347 0.057 Uiso calc R 1 . . H
C10 -0.1004(5) -0.0139(5) -0.2793(3) 0.0555(10) Uani d . 1 . . C
H10 -0.1879 -0.0922 -0.2811 0.067 Uiso calc R 1 . . H
C11 0.0791(5) 0.0787(4) -0.3582(3) 0.0535(10) Uani d . 1 . . C
H11 0.1203 0.0662 -0.4149 0.064 Uiso calc R 1 . . H
C12 0.1514(4) 0.2139(4) -0.2733(3) 0.0497(9) Uani d . 1 . . C
H12 0.2371 0.2919 -0.2741 0.060 Uiso calc R 1 . . H
C13 0.3636(4) 0.6082(4) -0.0108(2) 0.0360(7) Uani d . 1 . . C
C14 0.4958(4) 0.7385(4) -0.0122(3) 0.0406(8) Uani d . 1 . . C
C15 0.5396(5) 0.7360(5) -0.1013(3) 0.0547(10) Uani d . 1 . . C
H15 0.4874 0.6531 -0.1623 0.066 Uiso calc R 1 . . H
C16 0.6650(5) 0.8621(6) -0.0966(4) 0.0684(12) Uani d . 1 . . C
H16 0.6950 0.8596 -0.1565 0.082 Uiso calc R 1 . . H
C17 0.6980(5) 0.9843(5) 0.0704(4) 0.0600(11) Uani d . 1 . . C
H17 0.7511 1.0698 0.1300 0.072 Uiso calc R 1 . . H
C18 0.5770(4) 0.8658(4) 0.0755(3) 0.0465(8) Uani d . 1 . . C
H18 0.5508 0.8718 0.1369 0.056 Uiso calc R 1 . . H
C19 0.3104(4) 0.8081(4) 0.6145(3) 0.0489(9) Uani d . 1 . . C
C20 0.3237(5) 0.3697(6) 0.5338(4) 0.0860(15) Uani d . 1 . . C
H20A 0.3565 0.2719 0.5312 0.129 Uiso calc R 1 . . H
H20B 0.3655 0.4472 0.6012 0.129 Uiso calc R 1 . . H
H20C 0.3627 0.4144 0.4861 0.129 Uiso calc R 1 . . H
HO1 0.1106 0.2263 0.4600 0.070 Uiso d . 1 . . H

loop_
_atom_site_aniso_label
_atom_site_aniso_U_11
_atom_site_aniso_U_22
_atom_site_aniso_U_33
_atom_site_aniso_U_12
_atom_site_aniso_U_13
_atom_site_aniso_U_23
Mn 0.0467(4) 0.0380(4) 0.0323(4) -0.0092(3) 0.0170(3) 0.0012(3)
S1 0.0584(7) 0.0829(9) 0.1141(11) -0.0299(7) 0.0238(7) -0.0047(8)
O1 0.0539(15) 0.0430(14) 0.0493(14) -0.0024(11) 0.0150(12) 0.0031(11)
N1 0.0499(17) 0.0417(15) 0.0356(15) -0.0031(13) 0.0169(13) 0.0070(12)
N2 0.062(2) 0.0448(17) 0.0392(16) 0.0033(15) 0.0156(14) 0.0031(13)
N3 0.056(2) 0.056(2) 0.100(3) 0.0045(17) 0.031(2) 0.038(2)
N4 0.0396(15) 0.0407(15) 0.0323(14) 0.0026(12) 0.0143(12) 0.0086(12)
N5 0.0392(15) 0.0401(15) 0.0392(15) 0.0049(12) 0.0163(12) 0.0132(12)
N6 0.0403(15) 0.0364(14) 0.0381(15) 0.0009(12) 0.0159(12) 0.0100(12)
N7 0.061(2) 0.0466(18) 0.0457(18) -0.0127(16) 0.0201(15) -0.0017(14)
C1 0.0357(17) 0.0384(17) 0.0350(17) 0.0079(14) 0.0130(13) 0.0109(14)
C2 0.0389(17) 0.0358(17) 0.0355(17) 0.0048(14) 0.0166(14) 0.0092(13)
C3 0.047(2) 0.0432(19) 0.0399(19) -0.0082(15) 0.0160(15) 0.0076(15)
C4 0.056(2) 0.047(2) 0.0348(18) -0.0079(17) 0.0161(16) 0.0051(15)
C5 0.050(2) 0.0443(19) 0.0388(18) -0.0087(16) 0.0218(16) 0.0056(15)
C6 0.049(2) 0.0403(18) 0.0334(17) -0.0049(15) 0.0136(15) 0.0040(14)
C7 0.0347(16) 0.0369(17) 0.0377(17) 0.0066(13) 0.0140(14) 0.0096(14)
C8 0.0407(18) 0.0374(17) 0.0310(16) 0.0057(14) 0.0094(14) 0.0099(13)
C9 0.047(2) 0.048(2) 0.0419(19) 0.0020(16) 0.0203(16) 0.0064(16)
C10 0.050(2) 0.051(2) 0.051(2) -0.0069(17) 0.0184(17) 0.0037(17)
C11 0.065(2) 0.054(2) 0.0323(18) -0.0005(19) 0.0197(17) 0.0068(16)
C12 0.055(2) 0.047(2) 0.0406(19) -0.0025(17) 0.0181(16) 0.0112(16)
C13 0.0351(16) 0.0377(17) 0.0367(17) 0.0070(13) 0.0134(13) 0.0136(14)
C14 0.0388(18) 0.0378(17) 0.051(2) 0.0079(14) 0.0188(15) 0.0195(15)
C15 0.060(2) 0.050(2) 0.059(2) 0.0075(18) 0.0312(19) 0.0209(18)
C16 0.074(3) 0.069(3) 0.084(3) 0.016(2) 0.049(3) 0.041(3)
C17 0.048(2) 0.043(2) 0.081(3) -0.0017(17) 0.009(2) 0.023(2)
C18 0.0418(19) 0.0435(19) 0.053(2) 0.0026(15) 0.0125(16) 0.0187(16)
C19 0.051(2) 0.048(2) 0.0358(18) -0.0002(18) 0.0157(16) 0.0008(15)
C20 0.057(3) 0.072(3) 0.109(4) -0.002(2) 0.018(3) 0.013(3)

loop_
_atom_type_symbol
_atom_type_description
_atom_type_scat_dispersion_real
_atom_type_scat_dispersion_imag
_atom_type_scat_source
C C 0.0033 0.0016 'International Tables Vol C Tables 4.2.6.8 and 6.1.1.4'
H H 0.0000 0.0000 'International Tables Vol C Tables 4.2.6.8 and 6.1.1.4'
N N 0.0061 0.0033 'International Tables Vol C Tables 4.2.6.8 and 6.1.1.4'
O O 0.0106 0.0060 'International Tables Vol C Tables 4.2.6.8 and 6.1.1.4'
S S 0.1246 0.1234 'International Tables Vol C Tables 4.2.6.8 and 6.1.1.4'
Mn Mn 0.3368 0.7283 'International Tables Vol C Tables 4.2.6.8 and 6.1.1.4'

loop_
_geom_angle_atom_site_label_1
_geom_angle_atom_site_label_2
_geom_angle_atom_site_label_3
_geom_angle_site_symmetry_1
_geom_angle_site_symmetry_3
_geom_angle
_geom_angle_publ_flag
N7 Mn N7 . 2_566 180.0 ?
N7 Mn O1 . 2_566 88.97(12) ?
N7 Mn O1 2_566 2_566 91.03(12) ?
N7 Mn O1 . . 91.03(12) yes
N7 Mn O1 2_566 . 88.97(12) ?
O1 Mn O1 2_566 . 180.0000(10) ?
N7 Mn N1 . 2_566 90.43(11) ?
N7 Mn N1 2_566 2_566 89.57(11) ?
O1 Mn N1 2_566 2_566 86.55(10) ?
O1 Mn N1 . 2_566 93.45(10) ?
N7 Mn N1 . . 89.57(11) yes
N7 Mn N1 2_566 . 90.43(11) ?
O1 Mn N1 2_566 . 93.45(10) ?
O1 Mn N1 . . 86.55(10) yes
N1 Mn N1 2_566 . 180.0000(10) ?
C20 O1 Mn . . 128.8(3) yes
C20 O1 HO1 . . 110.2 ?
Mn O1 HO1 . . 113.6 ?
C5 N1 C4 . . 116.1(3) ?
C5 N1 Mn . . 119.5(2) ?
C4 N1 Mn . . 124.3(2) ?
C11 N2 C10 . . 116.6(3) ?
C16 N3 C17 . . 116.0(3) ?
C1 N4 C7 . . 114.8(3) ?
C13 N5 C7 . . 115.0(3) ?
C13 N6 C1 . . 114.6(3) ?
C19 N7 Mn . . 164.5(3) yes
N4 C1 N6 . . 125.6(3) ?
N4 C1 C2 . . 117.3(3) ?
N6 C1 C2 . . 117.0(3) ?
C3 C2 C6 . . 117.8(3) ?
C3 C2 C1 . . 121.6(3) ?
C6 C2 C1 . . 120.6(3) ?
C2 C3 C4 . . 119.3(3) ?
C2 C3 H3 . . 120.3 ?
C4 C3 H3 . . 120.3 ?
N1 C4 C3 . . 123.5(3) ?
N1 C4 H4 . . 118.2 ?
C3 C4 H4 . . 118.3 ?
N1 C5 C6 . . 124.6(3) ?
N1 C5 H5 . . 117.7 ?
C6 C5 H5 . . 117.7 ?
C5 C6 C2 . . 118.6(3) ?
C5 C6 H6 . . 120.7 ?
C2 C6 H6 . . 120.7 ?
N4 C7 N5 . . 124.9(3) ?
N4 C7 C8 . . 117.5(3) ?
N5 C7 C8 . . 117.6(3) ?
C12 C8 C9 . . 118.1(3) ?
C12 C8 C7 . . 120.6(3) ?
C9 C8 C7 . . 121.3(3) ?
C10 C9 C8 . . 118.5(3) ?
C10 C9 H9 . . 120.8 ?
C8 C9 H9 . . 120.8 ?
N2 C10 C9 . . 124.0(3) ?
N2 C10 H10 . . 118.0 ?
C9 C10 H10 . . 118.0 ?
N2 C11 C12 . . 123.4(3) ?
N2 C11 H11 . . 118.3 ?
C12 C11 H11 . . 118.3 ?
C11 C12 C8 . . 119.3(3) ?
C11 C12 H12 . . 120.3 ?
C8 C12 H12 . . 120.3 ?
N6 C13 N5 . . 125.1(3) ?
N6 C13 C14 . . 117.8(3) ?
N5 C13 C14 . . 117.1(3) ?
C18 C14 C15 . . 118.2(3) ?
C18 C14 C13 . . 120.7(3) ?
C15 C14 C13 . . 121.1(3) ?
C14 C15 C16 . . 117.9(4) ?
C14 C15 H15 . . 121.1 ?
C16 C15 H15 . . 121.1 ?
N3 C16 C15 . . 124.6(4) ?
N3 C16 H16 . . 117.7 ?
C15 C16 H16 . . 117.7 ?
N3 C17 C18 . . 124.7(4) ?
N3 C17 H17 . . 117.7 ?
C18 C17 H17 . . 117.7 ?
C14 C18 C17 . . 118.6(4) ?
C14 C18 H18 . . 120.7 ?
C17 C18 H18 . . 120.7 ?
N7 C19 S1 . . 178.5(3) yes
O1 C20 H20A . . 109.5 ?
O1 C20 H20B . . 109.5 ?
H20A C20 H20B . . 109.5 ?
O1 C20 H20C . . 109.5 ?
H20A C20 H20C . . 109.5 ?
H20B C20 H20C . . 109.5 ?

loop_
_geom_bond_atom_site_label_1
_geom_bond_atom_site_label_2
_geom_bond_site_symmetry_2
_geom_bond_distance
_geom_bond_publ_flag
Mn N7 . 2.139(3) yes
Mn N7 2_566 2.139(3) ?
Mn O1 2_566 2.213(3) ?
Mn O1 . 2.213(3) yes
Mn N1 2_566 2.355(3) ?
Mn N1 . 2.355(3) yes
S1 C19 . 1.609(4) yes
O1 C20 . 1.425(5) yes
O1 HO1 . 0.9578 ?
N1 C5 . 1.331(4) ?
N1 C4 . 1.342(4) ?
N2 C11 . 1.325(5) ?
N2 C10 . 1.338(5) ?
N3 C16 . 1.320(6) ?
N3 C17 . 1.321(5) ?
N4 C1 . 1.331(4) ?
N4 C7 . 1.332(4) ?
N5 C13 . 1.337(4) ?
N5 C7 . 1.339(4) ?
N6 C13 . 1.330(4) ?
N6 C1 . 1.335(4) ?
N7 C19 . 1.155(4) yes
C1 C2 . 1.484(4) ?
C2 C3 . 1.381(4) ?
C2 C6 . 1.388(4) ?
C3 C4 . 1.377(5) ?
C3 H3 . 0.9300 ?
C4 H4 . 0.9300 ?
C5 C6 . 1.372(4) ?
C5 H5 . 0.9300 ?
C6 H6 . 0.9300 ?
C7 C8 . 1.482(4) ?
C8 C12 . 1.375(5) ?
C8 C9 . 1.382(4) ?
C9 C10 . 1.373(5) ?
C9 H9 . 0.9300 ?
C10 H10 . 0.9300 ?
C11 C12 . 1.378(5) ?
C11 H11 . 0.9300 ?
C12 H12 . 0.9300 ?
C13 C14 . 1.490(4) ?
C14 C18 . 1.379(5) ?
C14 C15 . 1.383(5) ?
C15 C16 . 1.398(5) ?
C15 H15 . 0.9300 ?
C16 H16 . 0.9300 ?
C17 C18 . 1.381(5) ?
C17 H17 . 0.9300 ?
C18 H18 . 0.9300 ?
C20 H20A . 0.9600 ?
C20 H20B . 0.9600 ?
C20 H20C . 0.9600 ?

loop_
_geom_hbond_atom_site_label_D
_geom_hbond_atom_site_label_H
_geom_hbond_atom_site_label_A
_geom_hbond_site_symmetry_A
_geom_hbond_distance_DH
_geom_hbond_distance_HA
_geom_hbond_distance_DA
_geom_hbond_angle_DHA
_geom_hbond_publ_flag
O1 HO1 N2 2_555 0.96 1.77 2.721(4) 173 yes
